data_1575167
loop_
_publ_author_name
'Li, Huan'
'Zhou, Qi'
'Hou, Tianjiao'
'Yi, Zhenxin'
'Wang, Guixiang'
'Zhu, Long'
'Gao, Yuan'
'Zhang, Yu'
'Luo, Jun'

_publ_section_title
;
 Impact of stereochemistry in 3D energetic materials science: a case based
 on peripheral editing of the 2,4,10-trioxaadamantane backbone.
;
_journal_issue 34
_journal_name_full 'Chemical science'
_journal_page_first 15587
_journal_page_last 15596
_journal_paper_doi 10.1039/d5sc02800k
_journal_volume 16
_journal_year 2025
_chemical_formula_moiety 'C7 H6 N4 O13'
_chemical_formula_sum 'C7 H6 N4 O13'
_chemical_formula_weight 354.16
_space_group_crystal_system monoclinic
_space_group_IT_number 14
_space_group_name_Hall '-P 2ybc'
_space_group_name_H-M_alt 'P 1 21/c 1'
_atom_sites_solution_hydrogens geom
_atom_sites_solution_primary dual
_audit_creation_date 2023-04-07
_audit_creation_method
;
Olex2 1.3
(compiled Nov 21 2019 18:26:39 for OlexSys, GUI svn.r6003)
;
_audit_update_record
;
2025-02-19 deposited with the CCDC.	2025-07-21 downloaded from the CCDC.
;
_cell_angle_alpha 90
_cell_angle_beta 92.1670(10)
_cell_angle_gamma 90
_cell_formula_units_Z 4
_cell_length_a 8.5994(4)
_cell_length_b 7.2097(3)
_cell_length_c 20.1577(9)
_cell_measurement_reflns_used 8870
_cell_measurement_temperature 296.15
_cell_measurement_theta_max 25.02
_cell_measurement_theta_min 2.37
_cell_volume 1248.87(10)
_computing_cell_refinement 'SAINT V8.40B (?, 2016)'
_computing_data_reduction 'SAINT V8.40B (?, 2016)'
_computing_molecular_graphics 'Olex2 1.3 (Dolomanov et al., 2009)'
_computing_publication_material 'Olex2 1.3 (Dolomanov et al., 2009)'
_computing_structure_refinement 'SHELXL 2018/3 (Sheldrick, 2015)'
_computing_structure_solution 'SHELXT 2018/2 (Sheldrick, 2018)'
_diffrn_ambient_temperature 296.15
_diffrn_measured_fraction_theta_full 0.995
_diffrn_measured_fraction_theta_max 0.995
_diffrn_measurement_device_type 'Bruker APEX-II CCD'
_diffrn_measurement_method '\f and \w scans'
_diffrn_radiation_type MoK\a
_diffrn_radiation_wavelength 0.71073
_diffrn_reflns_av_R_equivalents 0.0505
_diffrn_reflns_av_unetI/netI 0.0282
_diffrn_reflns_Laue_measured_fraction_full 0.995
_diffrn_reflns_Laue_measured_fraction_max 0.995
_diffrn_reflns_limit_h_max 10
_diffrn_reflns_limit_h_min -9
_diffrn_reflns_limit_k_max 8
_diffrn_reflns_limit_k_min -8
_diffrn_reflns_limit_l_max 24
_diffrn_reflns_limit_l_min -24
_diffrn_reflns_number 26912
_diffrn_reflns_point_group_measured_fraction_full 0.995
_diffrn_reflns_point_group_measured_fraction_max 0.995
_diffrn_reflns_theta_full 25.068
_diffrn_reflns_theta_max 25.068
_diffrn_reflns_theta_min 2.370
_diffrn_source_current 30.0
_diffrn_source_power 1.5
_diffrn_source_voltage 50.0
_diffrn_standards_number 0
_exptl_absorpt_coefficient_mu 0.187
_exptl_absorpt_correction_T_max 0.7452
_exptl_absorpt_correction_T_min 0.6790
_exptl_absorpt_correction_type multi-scan
_exptl_absorpt_process_details
;
SADABS-2016/2 (Bruker,2016/2) was used for absorption correction.
wR2(int) was 0.0700 before and 0.0606 after correction.
The Ratio of minimum to maximum transmission is 0.9112.
The \l/2 correction factor is Not present.
;
_exptl_crystal_colour colourless
_exptl_crystal_colour_primary colourless
_exptl_crystal_density_diffrn 1.884
_exptl_crystal_description block
_exptl_crystal_F_000 720
_exptl_crystal_size_max 0.14
_exptl_crystal_size_mid 0.13
_exptl_crystal_size_min 0.12
_refine_diff_density_max 0.205
_refine_diff_density_min -0.225
_refine_diff_density_rms 0.050
_refine_ls_extinction_method none
_refine_ls_goodness_of_fit_ref 1.062
_refine_ls_hydrogen_treatment constr
_refine_ls_matrix_type full
_refine_ls_number_parameters 217
_refine_ls_number_reflns 2212
_refine_ls_number_restraints 0
_refine_ls_restrained_S_all 1.062
_refine_ls_R_factor_all 0.0628
_refine_ls_R_factor_gt 0.0408
_refine_ls_shift/su_max 0.000
_refine_ls_shift/su_mean 0.000
_refine_ls_structure_factor_coef Fsqd
_refine_ls_weighting_details 'w=1/[\s^2^(Fo^2^)+(0.0424P)^2^+0.5366P] where P=(Fo^2^+2Fc^2^)/3'
_refine_ls_weighting_scheme calc
_refine_ls_wR_factor_gt 0.0879
_refine_ls_wR_factor_ref 0.0982
_reflns_Friedel_coverage 0.000
_reflns_number_gt 1679
_reflns_number_total 2212
_reflns_threshold_expression 'I > 2\s(I)'
_cod_data_source_file d5sc02800k2.cif
_cod_data_source_block 3
_cod_depositor_comments 'Adding full bibliography for 1575161--1575167.cif.'
_cod_database_code 1575167
_shelx_shelxl_version_number 2018/3
_shelx_space_group_comment
;
The symmetry employed for this shelxl refinement is uniquely defined
by the following loop, which should always be used as a source of
symmetry information in preference to the above space-group names.
They are only intended as comments.
;
_shelx_estimated_absorpt_t_max 0.978
_shelx_estimated_absorpt_t_min 0.974
_olex2_refinement_description
;
1. Fixed Uiso
 At 1.2 times of:
  All C(H) groups
2.a Ternary CH refined with riding coordinates:
 C5(H5), C6(H6), C7(H7), C8(H8), C9(H9), C11(H11)
;
_olex2_submission_special_instructions 'No special instructions were received'

loop_
_space_group_symop_operation_xyz
'x, y, z'
'-x, y+1/2, -z+1/2'
'-x, -y, -z'
'x, -y-1/2, z-1/2'

loop_
_atom_site_label
_atom_site_type_symbol
_atom_site_fract_x
_atom_site_fract_y
_atom_site_fract_z
_atom_site_U_iso_or_equiv
_atom_site_adp_type
_atom_site_occupancy
_atom_site_site_symmetry_order
_atom_site_calc_flag
_atom_site_refinement_flags_posn
_atom_site_refinement_flags_adp
_atom_site_refinement_flags_occupancy
_atom_site_disorder_assembly
_atom_site_disorder_group
O1 O 0.56058(15) 0.34033(18) 0.33167(6) 0.0327(3) Uani 1 1 d . . . . .
O2 O 0.29325(15) 0.34149(19) 0.25798(7) 0.0347(4) Uani 1 1 d . . . . .
O3 O 0.77653(18) 0.2023(2) 0.30886(8) 0.0530(5) Uani 1 1 d . . . . .
O4 O 0.48107(18) -0.0242(2) 0.37070(9) 0.0557(5) Uani 1 1 d . . . . .
O5 O 0.0478(2) 0.3025(3) 0.21829(9) 0.0611(5) Uani 1 1 d . . . . .
O6 O 0.0806(2) -0.0079(2) 0.43574(9) 0.0590(5) Uani 1 1 d . . . . .
O7 O 0.2434(2) 0.1995(3) 0.16455(9) 0.0645(5) Uani 1 1 d . . . . .
O8 O 0.2837(2) 0.0187(3) 0.50056(10) 0.0761(6) Uani 1 1 d . . . . .
O9 O 0.2739(2) -0.0174(2) 0.30657(8) 0.0509(4) Uani 1 1 d . . . . .
O10 O 0.75519(17) 0.3093(2) 0.40820(8) 0.0504(4) Uani 1 1 d . . . . .
O11 O 0.32526(16) 0.4202(2) 0.47779(7) 0.0387(4) Uani 1 1 d . . . . .
O12 O 0.27542(17) 0.64799(19) 0.39895(7) 0.0404(4) Uani 1 1 d . . . . .
O13 O 0.09575(15) 0.4132(2) 0.41488(7) 0.0378(4) Uani 1 1 d . . . . .
N1 N 0.71212(19) 0.2790(2) 0.35237(10) 0.0356(4) Uani 1 1 d . . . . .
N2 N 0.3533(2) 0.0346(2) 0.35373(10) 0.0377(5) Uani 1 1 d . . . . .
N3 N 0.1824(2) 0.2759(3) 0.20917(10) 0.0437(5) Uani 1 1 d . . . . .
N4 N 0.2078(2) 0.0533(3) 0.45082(10) 0.0449(5) Uani 1 1 d . . . . .
C5 C 0.4794(2) 0.4351(3) 0.38283(10) 0.0311(5) Uani 1 1 d . . . . .
H5 H 0.551430 0.519366 0.406635 0.037 Uiso 1 1 calc R U . . .
C6 C 0.4058(2) 0.3039(3) 0.43261(10) 0.0325(5) Uani 1 1 d . . . . .
H6 H 0.485711 0.229796 0.456278 0.039 Uiso 1 1 calc R U . . .
C7 C 0.1579(2) 0.2980(3) 0.36419(10) 0.0321(5) Uani 1 1 d . . . . .
H7 H 0.076323 0.219977 0.343526 0.039 Uiso 1 1 calc R U . . .
C8 C 0.2244(2) 0.4309(3) 0.31334(10) 0.0313(5) Uani 1 1 d . . . . .
H8 H 0.141118 0.513274 0.296650 0.038 Uiso 1 1 calc R U . . .
C9 C 0.3512(2) 0.5477(3) 0.34759(10) 0.0336(5) Uani 1 1 d . . . . .
H9 H 0.395808 0.634049 0.315954 0.040 Uiso 1 1 calc R U . . .
C10 C 0.2830(2) 0.1793(3) 0.39904(10) 0.0304(5) Uani 1 1 d . . . . .
C11 C 0.2099(2) 0.5280(3) 0.44465(11) 0.0386(5) Uani 1 1 d . . . . .
H11 H 0.159649 0.604120 0.477969 0.046 Uiso 1 1 calc R U . . .

loop_
_atom_site_aniso_label
_atom_site_aniso_U_11
_atom_site_aniso_U_22
_atom_site_aniso_U_33
_atom_site_aniso_U_23
_atom_site_aniso_U_13
_atom_site_aniso_U_12
O1 0.0249(7) 0.0376(8) 0.0356(8) -0.0053(6) 0.0002(6) 0.0011(6)
O2 0.0322(8) 0.0368(8) 0.0349(8) -0.0031(6) -0.0015(6) 0.0018(6)
O3 0.0417(9) 0.0647(11) 0.0535(10) -0.0135(9) 0.0113(8) 0.0133(8)
O4 0.0390(10) 0.0375(9) 0.0910(14) -0.0084(9) 0.0075(9) 0.0082(8)
O5 0.0354(10) 0.0861(13) 0.0609(11) -0.0145(10) -0.0085(8) -0.0032(9)
O6 0.0502(11) 0.0562(11) 0.0718(13) 0.0056(9) 0.0197(9) -0.0165(9)
O7 0.0694(12) 0.0723(12) 0.0518(11) -0.0250(10) 0.0026(9) 0.0025(10)
O8 0.0763(14) 0.0886(15) 0.0632(13) 0.0440(11) -0.0027(11) -0.0065(11)
O9 0.0706(12) 0.0352(9) 0.0466(10) -0.0089(8) -0.0020(9) -0.0010(8)
O10 0.0384(9) 0.0691(12) 0.0429(10) -0.0077(8) -0.0078(8) 0.0064(8)
O11 0.0367(8) 0.0457(9) 0.0339(8) -0.0073(7) 0.0028(7) 0.0047(7)
O12 0.0440(9) 0.0267(7) 0.0509(9) -0.0076(7) 0.0080(7) 0.0022(7)
O13 0.0286(8) 0.0402(8) 0.0449(9) -0.0064(7) 0.0048(7) 0.0037(7)
N1 0.0281(10) 0.0346(10) 0.0443(12) -0.0001(9) 0.0035(9) -0.0012(8)
N2 0.0410(12) 0.0234(9) 0.0493(12) 0.0023(8) 0.0101(10) -0.0015(8)
N3 0.0456(13) 0.0429(11) 0.0420(12) -0.0043(9) -0.0072(10) -0.0026(9)
N4 0.0467(13) 0.0386(11) 0.0502(13) 0.0079(9) 0.0135(10) 0.0022(10)
C5 0.0285(11) 0.0297(10) 0.0351(12) -0.0066(9) 0.0021(9) -0.0032(9)
C6 0.0284(11) 0.0345(11) 0.0345(12) -0.0017(9) 0.0006(9) 0.0045(9)
C7 0.0267(11) 0.0306(10) 0.0388(12) -0.0019(9) -0.0002(9) 0.0000(9)
C8 0.0290(11) 0.0296(10) 0.0352(12) 0.0003(9) -0.0005(9) 0.0053(9)
C9 0.0358(12) 0.0257(10) 0.0396(12) -0.0017(9) 0.0046(10) 0.0010(9)
C10 0.0309(11) 0.0264(10) 0.0342(11) 0.0018(9) 0.0065(9) 0.0000(8)
C11 0.0365(13) 0.0376(12) 0.0418(13) -0.0083(10) 0.0032(10) 0.0042(10)

loop_
_atom_type_symbol
_atom_type_description
_atom_type_scat_dispersion_real
_atom_type_scat_dispersion_imag
_atom_type_scat_source
C C 0.0033 0.0016 'International Tables Vol C Tables 4.2.6.8 and 6.1.1.4'
H H 0.0000 0.0000 'International Tables Vol C Tables 4.2.6.8 and 6.1.1.4'
N N 0.0061 0.0033 'International Tables Vol C Tables 4.2.6.8 and 6.1.1.4'
O O 0.0106 0.0060 'International Tables Vol C Tables 4.2.6.8 and 6.1.1.4'

loop_
_geom_angle_atom_site_label_1
_geom_angle_atom_site_label_2
_geom_angle_atom_site_label_3
_geom_angle
_geom_angle_site_symmetry_1
_geom_angle_site_symmetry_3
_geom_angle_publ_flag
N1 O1 C5 113.62(14) . . ?
N3 O2 C8 113.66(15) . . ?
C11 O11 C6 111.69(15) . . ?
C11 O12 C9 111.60(15) . . ?
C11 O13 C7 111.90(15) . . ?
O3 N1 O1 111.99(17) . . ?
O3 N1 O10 130.09(18) . . ?
O10 N1 O1 117.92(17) . . ?
O4 N2 C10 116.38(19) . . ?
O9 N2 O4 126.23(19) . . ?
O9 N2 C10 117.27(18) . . ?
O5 N3 O2 117.86(19) . . ?
O7 N3 O2 111.86(18) . . ?
O7 N3 O5 130.3(2) . . ?
O6 N4 C10 116.31(19) . . ?
O8 N4 O6 126.3(2) . . ?
O8 N4 C10 117.27(19) . . ?
O1 C5 H5 109.3 . . ?
O1 C5 C6 113.56(15) . . ?
O1 C5 C9 106.31(15) . . ?
C6 C5 H5 109.3 . . ?
C9 C5 H5 109.3 . . ?
C9 C5 C6 108.92(16) . . ?
O11 C6 C5 106.05(15) . . ?
O11 C6 H6 110.8 . . ?
O11 C6 C10 106.42(15) . . ?
C5 C6 H6 110.8 . . ?
C10 C6 C5 111.65(16) . . ?
C10 C6 H6 110.8 . . ?
O13 C7 H7 110.8 . . ?
O13 C7 C8 105.86(15) . . ?
O13 C7 C10 105.77(16) . . ?
C8 C7 H7 110.8 . . ?
C10 C7 H7 110.8 . . ?
C10 C7 C8 112.65(16) . . ?
O2 C8 C7 114.51(16) . . ?
O2 C8 H8 108.8 . . ?
O2 C8 C9 106.95(15) . . ?
C7 C8 H8 108.8 . . ?
C9 C8 C7 108.78(16) . . ?
C9 C8 H8 108.8 . . ?
O12 C9 C5 105.78(16) . . ?
O12 C9 C8 105.56(15) . . ?
O12 C9 H9 110.3 . . ?
C5 C9 H9 110.3 . . ?
C8 C9 C5 114.24(17) . . ?
C8 C9 H9 110.3 . . ?
N2 C10 N4 100.80(14) . . ?
C6 C10 N2 112.64(16) . . ?
C6 C10 N4 110.32(17) . . ?
C7 C10 N2 113.35(17) . . ?
C7 C10 N4 109.61(16) . . ?
C7 C10 C6 109.78(16) . . ?
O11 C11 H11 107.7 . . ?
O12 C11 O11 111.08(16) . . ?
O12 C11 O13 112.12(17) . . ?
O12 C11 H11 107.7 . . ?
O13 C11 O11 110.24(17) . . ?
O13 C11 H11 107.7 . . ?

loop_
_geom_bond_atom_site_label_1
_geom_bond_atom_site_label_2
_geom_bond_distance
_geom_bond_site_symmetry_2
_geom_bond_publ_flag
O1 N1 1.424(2) . ?
O1 C5 1.439(2) . ?
O2 N3 1.425(2) . ?
O2 C8 1.436(2) . ?
O3 N1 1.191(2) . ?
O4 N2 1.215(2) . ?
O5 N3 1.195(2) . ?
O6 N4 1.208(2) . ?
O7 N3 1.193(2) . ?
O9 N2 1.209(2) . ?
O10 N1 1.192(2) . ?
O11 C6 1.435(2) . ?
O11 C11 1.409(2) . ?
O12 C9 1.439(2) . ?
O12 C11 1.398(3) . ?
O13 C7 1.435(2) . ?
O13 C11 1.402(2) . ?
N2 C10 1.527(3) . ?
N4 O8 1.202(3) . ?
N4 C10 1.544(3) . ?
C5 H5 0.9800 . ?
C5 C6 1.533(3) . ?
C5 C9 1.523(3) . ?
C6 H6 0.9800 . ?
C6 C10 1.525(3) . ?
C7 H7 0.9800 . ?
C7 C8 1.530(3) . ?
C7 C10 1.525(3) . ?
C8 H8 0.9800 . ?
C8 C9 1.522(3) . ?
C9 H9 0.9800 . ?
C11 H11 0.9800 . ?

loop_
_geom_torsion_atom_site_label_1
_geom_torsion_atom_site_label_2
_geom_torsion_atom_site_label_3
_geom_torsion_atom_site_label_4
_geom_torsion
_geom_torsion_site_symmetry_1
_geom_torsion_site_symmetry_2
_geom_torsion_site_symmetry_3
_geom_torsion_site_symmetry_4
_geom_torsion_publ_flag
O1 C5 C6 O11 -177.62(14) . . . . ?
O1 C5 C6 C10 -62.1(2) . . . . ?
O1 C5 C9 O12 -177.52(14) . . . . ?
O1 C5 C9 C8 66.8(2) . . . . ?
O2 C8 C9 O12 174.98(14) . . . . ?
O2 C8 C9 C5 -69.2(2) . . . . ?
O4 N2 C10 N4 -84.7(2) . . . . ?
O4 N2 C10 C6 32.9(2) . . . . ?
O4 N2 C10 C7 158.28(17) . . . . ?
O6 N4 C10 N2 -83.0(2) . . . . ?
O6 N4 C10 C6 157.80(18) . . . . ?
O6 N4 C10 C7 36.8(2) . . . . ?
O8 N4 C10 N2 93.7(2) . . . . ?
O8 N4 C10 C6 -25.5(3) . . . . ?
O8 N4 C10 C7 -146.5(2) . . . . ?
O9 N2 C10 N4 91.6(2) . . . . ?
O9 N2 C10 C6 -150.81(17) . . . . ?
O9 N2 C10 C7 -25.4(2) . . . . ?
O11 C6 C10 N2 -174.80(15) . . . . ?
O11 C6 C10 N4 -63.0(2) . . . . ?
O11 C6 C10 C7 57.87(19) . . . . ?
O13 C7 C8 O2 179.89(14) . . . . ?
O13 C7 C8 C9 60.32(19) . . . . ?
O13 C7 C10 N2 174.95(14) . . . . ?
O13 C7 C10 N4 63.20(19) . . . . ?
O13 C7 C10 C6 -58.12(19) . . . . ?
N1 O1 C5 C6 -79.90(19) . . . . ?
N1 O1 C5 C9 160.36(14) . . . . ?
N3 O2 C8 C7 78.3(2) . . . . ?
N3 O2 C8 C9 -161.10(15) . . . . ?
C5 O1 N1 O3 -179.57(16) . . . . ?
C5 O1 N1 O10 0.7(2) . . . . ?
C5 C6 C10 N2 69.9(2) . . . . ?
C5 C6 C10 N4 -178.31(15) . . . . ?
C5 C6 C10 C7 -57.4(2) . . . . ?
C6 O11 C11 O12 -62.0(2) . . . . ?
C6 O11 C11 O13 62.9(2) . . . . ?
C6 C5 C9 O12 59.76(19) . . . . ?
C6 C5 C9 C8 -55.9(2) . . . . ?
C7 O13 C11 O11 -63.7(2) . . . . ?
C7 O13 C11 O12 60.6(2) . . . . ?
C7 C8 C9 O12 -60.84(19) . . . . ?
C7 C8 C9 C5 54.9(2) . . . . ?
C8 O2 N3 O5 0.8(2) . . . . ?
C8 O2 N3 O7 -178.72(17) . . . . ?
C8 C7 C10 N2 -69.9(2) . . . . ?
C8 C7 C10 N4 178.39(16) . . . . ?
C8 C7 C10 C6 57.1(2) . . . . ?
C9 O12 C11 O11 62.6(2) . . . . ?
C9 O12 C11 O13 -61.2(2) . . . . ?
C9 C5 C6 O11 -59.37(19) . . . . ?
C9 C5 C6 C10 56.1(2) . . . . ?
C10 C7 C8 O2 64.8(2) . . . . ?
C10 C7 C8 C9 -54.8(2) . . . . ?
C11 O11 C6 C5 59.6(2) . . . . ?
C11 O11 C6 C10 -59.4(2) . . . . ?
C11 O12 C9 C5 -61.0(2) . . . . ?
C11 O12 C9 C8 60.5(2) . . . . ?
C11 O13 C7 C8 -59.1(2) . . . . ?
C11 O13 C7 C10 60.7(2) . . . . ?
